data_4335949
loop_
_publ_author_name
'Claire A. Murray'
'Christine J. Cardin'
'Barnaby W. Greenland'
'Andrew Swift'
'Howard M. Colquhoun'

_publ_contact_author_address
; 
Department of Chemistry
University of Reading
Whiteknights
Reading
RG6 6AD 
;
_publ_contact_author_email h.m.colquhoun@reading.ac.uk
_publ_contact_author_fax '+44 1183 786717'
_publ_contact_author_name 'Howard M. Colquhoun'
_publ_contact_author_phone '+44 1183 786717'
_publ_section_title
;
 Pairwise Assembly of Organopalladium(II) Units with Cyanurato(3-) and
 Trithiocyanurato(3-) Ligands: Formation of Chiral Pd12, Pd10, and Pd9
 Cage-Molecules
;
_journal_name_full 'Inorganic Chemistry'
_journal_page_first 10424
_journal_page_last 10430
_journal_paper_doi 10.1021/ic401253q
_journal_volume 52
_journal_year 2013
_chemical_formula_moiety 'C108 H72 N18 Pd9 S9'
_chemical_formula_sum 'C108 H72 N18 Pd9 S9'
_chemical_formula_weight 2868.08
_space_group_IT_number 14
_symmetry_cell_setting monoclinic
_symmetry_space_group_name_Hall '-P 2ybc'
_symmetry_space_group_name_H-M 'P 1 21/c 1'
_atom_sites_solution_hydrogens difmap
_atom_sites_solution_primary other
_atom_sites_solution_secondary difmap
_audit_creation_date 13-03-15
_audit_creation_method CRYSTALS_ver_14.40
_cell_angle_alpha 90
_cell_angle_beta 101.680(3)
_cell_angle_gamma 90
_cell_formula_units_Z 4
_cell_length_a 23.4882(9)
_cell_length_b 16.5223(8)
_cell_length_c 31.0850(12)
_cell_measurement_reflns_used 57495
_cell_measurement_temperature 100
_cell_measurement_theta_max 41
_cell_measurement_theta_min 2
_cell_volume 11813.6(9)
_computing_cell_refinement 'CrystalClear (Rigaku Corporation)'
_computing_data_collection 'CrystalClear (Rigaku Corporation)'
_computing_data_reduction 'CrysAlis, (Oxford Diffraction, 2002)'
_computing_molecular_graphics 'CAMERON (Watkin et al., 1996)'
_computing_publication_material 'CRYSTALS (Betteridge et al., 2003)'
_computing_structure_refinement 'CRYSTALS (Betteridge et al., 2003)'
_computing_structure_solution 'Superflip (Palatinus & Chapuis, 2007)'
_diffrn_ambient_temperature 100
_diffrn_measured_fraction_theta_full 0.972
_diffrn_measured_fraction_theta_max 0.690
_diffrn_measurement_device Serial
_diffrn_measurement_device_type Unknown
_diffrn_measurement_method \w/2\q
_diffrn_radiation_monochromator graphite
_diffrn_radiation_type synchrotron
_diffrn_radiation_wavelength 0.68890
_diffrn_reflns_av_R_equivalents 0.134
_diffrn_reflns_limit_h_max 34
_diffrn_reflns_limit_h_min -33
_diffrn_reflns_limit_k_max 30
_diffrn_reflns_limit_k_min 0
_diffrn_reflns_limit_l_max 58
_diffrn_reflns_limit_l_min 0
_diffrn_reflns_number 57495
_diffrn_reflns_theta_full 28.000
_diffrn_reflns_theta_max 40.590
_diffrn_reflns_theta_min 1.536
_diffrn_standards_number 0
_exptl_absorpt_coefficient_mu 1.546
_exptl_absorpt_correction_T_max 0.94
_exptl_absorpt_correction_T_min 0.51
_exptl_absorpt_correction_type multi-scan
_exptl_absorpt_process_details 'DENZO/SCALEPACK (Otwinowski & Minor, 1997)'
_exptl_crystal_colour yellow
_exptl_crystal_density_diffrn 1.612
_exptl_crystal_description cuboid
_exptl_crystal_F_000 5616.000
_exptl_crystal_size_max 0.193
_exptl_crystal_size_mid 0.150
_exptl_crystal_size_min 0.040
_platon_squeeze_details
;
;
_refine_diff_density_max 5.41
_refine_diff_density_min -5.06
_refine_ls_extinction_method none
_refine_ls_goodness_of_fit_ref 0.9974
_refine_ls_hydrogen_treatment constr
_refine_ls_matrix_type full
_refine_ls_number_parameters 1657
_refine_ls_number_reflns 57396
_refine_ls_number_restraints 5484
_refine_ls_R_factor_all 0.2357
_refine_ls_R_factor_gt 0.1117
_refine_ls_shift/su_max 0.0938011
_refine_ls_shift/su_mean 0.0039070
_refine_ls_structure_factor_coef Fsqd
_refine_ls_weighting_details
;
 Method, part 1, Chebychev polynomial, (Watkin, 1994, Prince, 1982) 
 [weight] = 1.0/[A~0~*T~0~(x)+A~1~*T~1~(x) ... +A~n-1~]*T~n-1~(x)] 
 where A~i~ are the Chebychev coefficients listed below and x= Fcalc/Fmax 
 Method = Robust Weighting (Prince, 1982) 
 W = [weight] * [1-(deltaF/6*sigmaF)^2^]^2^ 
 A~i~ are: 
 0.123E+04 0.151E+04 674. 123. 
;
_refine_ls_weighting_scheme calc
_refine_ls_wR_factor_all 0.1983
_refine_ls_wR_factor_gt 0.1314
_refine_ls_wR_factor_ref 0.1983
_reflns_limit_h_max 34
_reflns_limit_h_min -33
_reflns_limit_k_max 30
_reflns_limit_k_min 0
_reflns_limit_l_max 58
_reflns_limit_l_min 0
_reflns_number_gt 18978
_reflns_number_total 57495
_reflns_threshold_expression I>2.0\s(I)
_oxford_diffrn_Wilson_B_factor 1.22
_oxford_diffrn_Wilson_scale 6.40
_oxford_refine_ls_r_factor_ref 0.2357
_oxford_refine_ls_scale 1.0959(16)
_oxford_reflns_number_all 57396
_oxford_reflns_threshold_expression_ref I>-10.0\s(I)
_oxford_structure_analysis_title 'CM43B_DCMBenz in P2(1)/c'
_cod_data_source_file ic401253q_si_005.cif
_cod_data_source_block 1
_cod_original_cell_volume 11813.7(9)
_cod_original_sg_symbol_H-M 'P 21/c'
_cod_database_code 4335949

loop_
_symmetry_equiv_pos_as_xyz
x,y,z
-x,-y,-z
-x,y+1/2,-z+1/2
x,-y+1/2,z+1/2

loop_
_atom_site_label
_atom_site_type_symbol
_atom_site_fract_x
_atom_site_fract_y
_atom_site_fract_z
_atom_site_U_iso_or_equiv
_atom_site_occupancy
_atom_site_adp_type
_atom_site_refinement_flags_posn
_atom_site_refinement_flags_adp
_atom_site_disorder_assembly
_atom_site_disorder_group
Pd1 Pd 0.77469(3) 0.93093(6) 0.73948(3) 0.0571 1.0000 Uani . U . .
Pd2 Pd 0.77060(4) 1.07358(6) 0.68646(3) 0.0581 1.0000 Uani . U . .
S3 S 0.85564(11) 1.02838(19) 0.66990(9) 0.0566 1.0000 Uani . U . .
C4 C 0.8566(4) 0.9265(7) 0.6698(3) 0.0510 1.0000 Uani . U . .
N5 N 0.8249(3) 0.8800(6) 0.6942(2) 0.0509 1.0000 Uani . U . .
C6 C 0.8312(4) 0.7995(7) 0.6944(3) 0.0508 1.0000 Uani . U . .
S7 S 0.78921(11) 0.7439(2) 0.72306(9) 0.0614 1.0000 Uani . U . .
Pd8 Pd 0.77504(3) 0.61501(6) 0.69555(3) 0.0623 1.0000 Uani . U . .
Pd9 Pd 0.89356(3) 0.63464(6) 0.68813(3) 0.0601 1.0000 Uani . U . .
N10 N 0.8712(3) 0.7596(6) 0.6752(2) 0.0522 1.0000 Uani . U . .
C11 C 0.9023(4) 0.8099(7) 0.6543(3) 0.0512 1.0000 Uani . U . .
N12 N 0.8929(3) 0.8875(6) 0.6475(2) 0.0541 1.0000 Uani . U . .
Pd13 Pd 0.95685(3) 0.90915(6) 0.60665(2) 0.0553 1.0000 Uani . U . .
S14 S 0.96076(11) 0.7772(2) 0.63247(9) 0.0612 1.0000 Uani . U . .
N15 N 1.0263(2) 0.9113(5) 0.5786(3) 0.0697 1.0000 Uani D U . .
C16 C 1.0368(3) 0.9863(4) 0.5608(3) 0.0637 1.0000 Uani D U . .
C17 C 0.9928(2) 1.0480(5) 0.5599(3) 0.0591 1.0000 Uani D U . .
C18 C 0.9466(3) 1.0226(4) 0.5781(2) 0.0460 1.0000 Uani D U . .
C19 C 0.8993(2) 1.0708(5) 0.5753(3) 0.0598 1.0000 Uani D U . .
C20 C 0.8979(3) 1.1455(4) 0.5560(3) 0.0656 1.0000 Uani D U . .
C21 C 0.9443(3) 1.1723(4) 0.5395(3) 0.0701 1.0000 Uani D U . .
C22 C 0.9918(3) 1.1248(5) 0.5417(3) 0.0680 1.0000 Uani D U . .
C23 C 1.0869(3) 0.9977(4) 0.5443(3) 0.0718 1.0000 Uani D U . .
C24 C 1.1255(3) 0.9343(6) 0.5450(3) 0.0774 1.0000 Uani D U . .
C25 C 1.1152(3) 0.8594(5) 0.5618(3) 0.0750 1.0000 Uani D U . .
C26 C 1.0654(3) 0.8475(4) 0.5786(3) 0.0711 1.0000 Uani D U . .
S27 S 0.85637(12) 0.5987(2) 0.61643(10) 0.0723 1.0000 Uani . U . .
C28 C 0.7899(5) 0.6405(8) 0.5987(4) 0.0685 1.0000 Uani . U . .
N29 N 0.7547(3) 0.6566(5) 0.6271(3) 0.0578 1.0000 Uani . U . .
C30 C 0.7000(5) 0.6877(7) 0.6118(4) 0.0685 1.0000 Uani . U . .
S31 S 0.65752(12) 0.7034(2) 0.64853(11) 0.0755 1.0000 Uani . U . .
N34 N 0.6818(4) 0.6976(6) 0.5674(3) 0.0766 1.0000 Uani . U . .
C35 C 0.7188(6) 0.6793(9) 0.5411(4) 0.0935 1.0000 Uani . U . .
N36 N 0.7728(5) 0.6511(7) 0.5556(3) 0.0910 1.0000 Uani . U . .
S51 S 0.62374(12) 0.8601(2) 0.52131(10) 0.0753 1.0000 Uani . U . .
C52 C 0.6651(4) 0.9083(7) 0.5667(3) 0.0606 1.0000 Uani . U . .
N53 N 0.6624(3) 0.8865(6) 0.6072(3) 0.0578 1.0000 Uani . U . .
C54 C 0.6909(4) 0.9305(7) 0.6420(3) 0.0554 1.0000 Uani . U . .
N55 N 0.7211(3) 0.9978(5) 0.6335(3) 0.0523 1.0000 Uani . U . .
C56 C 0.7201(4) 1.0192(7) 0.5922(3) 0.0511 1.0000 Uani . U . .
N57 N 0.6956(3) 0.9724(6) 0.5575(3) 0.0579 1.0000 Uani . U . .
Pd58 Pd 0.72023(4) 1.05062(6) 0.50695(3) 0.0612 1.0000 Uani . U . .
S59 S 0.74620(12) 1.10978(19) 0.57603(9) 0.0623 1.0000 Uani . U . .
N60 N 0.7357(4) 1.1406(4) 0.4689(2) 0.0727 1.0000 Uani D U . .
C61 C 0.7483(5) 1.2220(5) 0.48158(19) 0.0772 1.0000 Uani D U . .
C62 C 0.7521(5) 1.2802(4) 0.4498(3) 0.0791 1.0000 Uani D U . .
C63 C 0.7446(5) 1.2581(5) 0.4068(2) 0.0792 1.0000 Uani D U . .
C64 C 0.7334(4) 1.1803(5) 0.39331(18) 0.0717 1.0000 Uani D U . .
C65 C 0.7281(4) 1.1206(4) 0.4239(2) 0.0604 1.0000 Uani D U . .
C66 C 0.7178(4) 1.0357(4) 0.4125(3) 0.0608 1.0000 Uani D U . .
C67 C 0.7117(3) 0.9897(5) 0.44802(19) 0.0522 1.0000 Uani D U . .
C68 C 0.7051(5) 0.9087(5) 0.4437(2) 0.0780 1.0000 Uani D U . .
C69 C 0.7002(6) 0.8729(4) 0.4026(3) 0.0982 1.0000 Uani D U . .
C70 C 0.7060(5) 0.9206(6) 0.3668(2) 0.0915 1.0000 Uani D U . .
C71 C 0.7142(5) 1.0013(6) 0.3719(2) 0.0743 1.0000 Uani D U . .
S72 S 0.68773(11) 0.9012(2) 0.69311(9) 0.0613 1.0000 Uani . U . .
N97 N 0.9121(4) 0.5208(4) 0.7061(3) 0.0820 1.0000 Uani D U . .
C98 C 0.9459(4) 0.5148(5) 0.7495(3) 0.0736 1.0000 Uani D U . .
C99 C 0.9603(4) 0.5890(4) 0.7741(2) 0.0649 1.0000 Uani D U . .
C100 C 0.9412(3) 0.6566(5) 0.75034(17) 0.0542 1.0000 Uani D U . .
C101 C 0.9495(4) 0.7293(4) 0.7689(2) 0.0682 1.0000 Uani D U . .
C102 C 0.9791(5) 0.7371(4) 0.8121(3) 0.0825 1.0000 Uani D U . .
C103 C 1.0015(4) 0.6679(6) 0.8347(2) 0.0874 1.0000 Uani D U . .
C104 C 0.9910(4) 0.5954(5) 0.8161(2) 0.0789 1.0000 Uani D U . .
C105 C 0.9602(4) 0.4389(6) 0.7686(2) 0.0814 1.0000 Uani D U . .
C106 C 0.9429(5) 0.3691(4) 0.7450(3) 0.0987 1.0000 Uani D U . .
C107 C 0.9107(5) 0.3729(4) 0.7025(3) 0.0930 1.0000 Uani D U . .
C108 C 0.8961(4) 0.4479(6) 0.6824(2) 0.0867 1.0000 Uani D U . .
N109 N 0.7971(4) 0.5654(5) 0.7560(2) 0.0820 1.0000 Uani D U . .
C110 C 0.7939(4) 0.4801(5) 0.7555(2) 0.0764 1.0000 Uani D U . .
C111 C 0.7700(4) 0.4424(5) 0.7133(2) 0.0776 1.0000 Uani D U . .
C112 C 0.7550(4) 0.4964(4) 0.6789(3) 0.0672 1.0000 Uani D U . .
C113 C 0.7308(6) 0.4685(5) 0.6371(3) 0.0990 1.0000 Uani D U . .
C114 C 0.7229(6) 0.3852(6) 0.6292(3) 0.1248 1.0000 Uani D U . .
C115 C 0.7392(7) 0.3312(4) 0.6644(4) 0.1373 1.0000 Uani D U . .
C116 C 0.7635(6) 0.3600(5) 0.7060(3) 0.1113 1.0000 Uani D U . .
C117 C 0.8175(5) 0.4363(4) 0.7937(3) 0.0926 1.0000 Uani D U . .
C118 C 0.8412(5) 0.4761(6) 0.8308(2) 0.0956 1.0000 Uani D U . .
C119 C 0.8444(5) 0.5574(6) 0.8332(2) 0.0923 1.0000 Uani D U . .
C120 C 0.8223(4) 0.6042(4) 0.7958(3) 0.0848 1.0000 Uani D U . .
N121 N 0.8098(4) 1.1407(6) 0.7366(2) 0.0868 1.0000 Uani D U . .
C122 C 0.7721(3) 1.1726(7) 0.7626(3) 0.0875 1.0000 Uani D U . .
C123 C 0.7101(3) 1.1673(7) 0.7427(3) 0.0895 1.0000 Uani D U . .
C124 C 0.6989(3) 1.1258(6) 0.7038(3) 0.0648 1.0000 Uani D U . .
C125 C 0.6448(4) 1.1142(8) 0.6831(3) 0.0949 1.0000 Uani D U . .
C126 C 0.5984(3) 1.1421(9) 0.7017(4) 0.1255 1.0000 Uani D U . .
C127 C 0.6117(4) 1.1852(9) 0.7416(4) 0.1507 1.0000 Uani D U . .
C128 C 0.6661(5) 1.1949(8) 0.7618(3) 0.1370 1.0000 Uani D U . .
C129 C 0.7950(5) 1.2135(7) 0.8020(3) 0.1019 1.0000 Uani D U . .
C130 C 0.8526(5) 1.2190(8) 0.8160(3) 0.1141 1.0000 Uani D U . .
C131 C 0.8905(3) 1.1896(7) 0.7931(3) 0.0965 1.0000 Uani D U . .
C132 C 0.8702(3) 1.1485(7) 0.7534(3) 0.0814 1.0000 Uani D U . .
N133 N 0.7354(3) 0.9726(7) 0.7870(2) 0.0889 1.0000 Uani D U . .
C134 C 0.7745(3) 0.9960(7) 0.8257(3) 0.0713 1.0000 Uani D U . .
C135 C 0.8362(3) 0.9905(7) 0.8252(3) 0.0658 1.0000 Uani D U . .
C136 C 0.8476(2) 0.9570(5) 0.7875(2) 0.0445 1.0000 Uani D U . .
C137 C 0.9034(3) 0.9470(7) 0.7829(2) 0.0673 1.0000 Uani D U . .
C138 C 0.9486(2) 0.9703(7) 0.8160(3) 0.0743 1.0000 Uani D U . .
C139 C 0.9369(3) 1.0054(8) 0.8533(3) 0.0897 1.0000 Uani D U . .
C140 C 0.8810(4) 1.0155(8) 0.8579(2) 0.0849 1.0000 Uani D U . .
C141 C 0.7533(4) 1.0223(7) 0.8620(2) 0.0907 1.0000 Uani D U . .
C142 C 0.6945(4) 1.0211(9) 0.8610(3) 0.1086 1.0000 Uani D U . .
C143 C 0.6554(3) 0.9995(8) 0.8236(3) 0.0996 1.0000 Uani D U . .
C144 C 0.6752(3) 0.9729(8) 0.7868(3) 0.0917 1.0000 Uani D U . .
S380 S 0.6760(3) 0.6634(4) 0.48918(17) 0.0941 0.3803 Uani D U 1 2
S381 S 0.7080(2) 0.6884(3) 0.48333(13) 0.0950 0.6197 Uani D U 1 1
Pd370 Pd 0.77350(14) 0.6421(2) 0.48772(11) 0.0889 0.3803 Uani D U 1 2
Pd371 Pd 0.80878(9) 0.66337(14) 0.49277(6) 0.0910 0.6197 Uani D U 1 1
C420 C 0.8609(3) 0.6340(4) 0.48317(14) 0.0973 0.3803 Uani D U 1 2
C430 C 0.9039(3) 0.6191(4) 0.51907(14) 0.1021 0.3803 Uani D U 1 2
C440 C 0.9615(3) 0.6114(4) 0.51404(15) 0.1064 0.3803 Uani D U 1 2
C450 C 0.9747(3) 0.6206(4) 0.47238(15) 0.1082 0.3803 Uani D U 1 2
C460 C 0.9312(3) 0.6363(4) 0.43690(15) 0.1077 0.3803 Uani D U 1 2
C410 C 0.8747(3) 0.6434(6) 0.44251(15) 0.1023 0.3803 Uani D U 1 2
C421 C 0.8981(2) 0.6523(4) 0.49823(10) 0.0941 0.6197 Uani D U 1 1
C431 C 0.9348(2) 0.6366(4) 0.53756(11) 0.0968 0.6197 Uani D U 1 1
C441 C 0.9940(2) 0.6264(4) 0.53920(12) 0.1001 0.6197 Uani D U 1 1
C451 C 1.0158(2) 0.6329(4) 0.50095(12) 0.1046 0.6197 Uani D U 1 1
C461 C 0.9789(2) 0.6486(4) 0.46174(12) 0.1036 0.6197 Uani D U 1 1
C411 C 0.9204(2) 0.6586(5) 0.46059(12) 0.1001 0.6197 Uani D U 1 1
N390 N 0.77078(18) 0.6623(5) 0.42334(19) 0.0960 0.3803 Uani D U 1 2
C400 C 0.82342(18) 0.6591(6) 0.41010(19) 0.1019 0.3803 Uani D U 1 2
C470 C 0.82531(19) 0.6703(4) 0.36617(19) 0.1076 0.3803 Uani D U 1 2
C480 C 0.7746(2) 0.6854(4) 0.33599(19) 0.1104 0.3803 Uani D U 1 2
C490 C 0.72197(19) 0.6893(4) 0.34933(19) 0.1042 0.3803 Uani D U 1 2
C500 C 0.72013(18) 0.6780(4) 0.39327(19) 0.1005 0.3803 Uani D U 1 2
N391 N 0.81899(13) 0.6819(5) 0.43065(15) 0.1037 0.6197 Uani D U 1 1
C401 C 0.87504(14) 0.6752(5) 0.42382(15) 0.1049 0.6197 Uani D U 1 1
C471 C 0.88582(15) 0.6845(4) 0.38182(16) 0.1083 0.6197 Uani D U 1 1
C481 C 0.84042(16) 0.7009(4) 0.34712(15) 0.1139 0.6197 Uani D U 1 1
C491 C 0.78429(16) 0.7073(4) 0.35398(15) 0.1093 0.6197 Uani D U 1 1
C501 C 0.77355(14) 0.6976(4) 0.39595(15) 0.1081 0.6197 Uani D U 1 1
Pd330 Pd 0.59260(15) 0.7346(2) 0.53873(8) 0.0739 0.6630 Uani D U 3 2
Pd331 Pd 0.5919(3) 0.7391(6) 0.5441(2) 0.1373 0.3370 Uani D U 3 1
Pd320 Pd 0.59410(14) 0.8056(2) 0.62148(9) 0.0593 0.7340 Uani D U 2 2
Pd321 Pd 0.5960(4) 0.8182(7) 0.6324(2) 0.0839 0.2660 Uani D U 2 1
C801 C 0.5568(2) 0.6221(3) 0.5456(3) 0.0798 0.6630 Uani D U 3 2
C811 C 0.5888(3) 0.5552(3) 0.5626(2) 0.0909 0.6630 Uani D U 3 2
C821 C 0.5612(5) 0.4830(3) 0.5667(2) 0.1039 0.6630 Uani D U 3 2
C831 C 0.5018(5) 0.4773(4) 0.5534(2) 0.1103 0.6630 Uani D U 3 2
C841 C 0.4698(3) 0.5442(5) 0.5364(2) 0.1063 0.6630 Uani D U 3 2
C791 C 0.4974(2) 0.6166(4) 0.5328(3) 0.0905 0.6630 Uani D U 3 2
C790 C 0.4915(5) 0.6333(9) 0.5472(4) 0.1593 0.3370 Uani D U 3 1
C800 C 0.5514(5) 0.6341(6) 0.5590(3) 0.1528 0.3370 Uani D U 3 1
C810 C 0.5808(8) 0.5676(6) 0.5799(3) 0.1655 0.3370 Uani D U 3 1
C820 C 0.5501(11) 0.5004(6) 0.5887(3) 0.1700 0.3370 Uani D U 3 1
C830 C 0.4902(11) 0.4994(8) 0.5768(4) 0.1752 0.3370 Uani D U 3 1
C840 C 0.4608(8) 0.5660(10) 0.5558(4) 0.1674 0.3370 Uani D U 3 1
N730 N 0.5081(2) 0.7594(3) 0.5143(3) 0.0840 0.6630 Uani D U 3 2
C741 C 0.4840(3) 0.8337(4) 0.4983(2) 0.0817 0.6630 Uani D U 3 2
C751 C 0.4234(3) 0.8408(6) 0.4828(2) 0.0839 0.6630 Uani D U 3 2
C760 C 0.3881(2) 0.7749(7) 0.4837(2) 0.0867 0.6630 Uani D U 3 2
C771 C 0.4106(2) 0.7017(6) 0.4995(2) 0.0867 0.6630 Uani D U 3 2
C780 C 0.4712(2) 0.6930(4) 0.5149(3) 0.0884 0.6630 Uani D U 3 2
N731 N 0.5079(4) 0.7698(8) 0.5205(3) 0.1485 0.3370 Uani D U 3 1
C740 C 0.4869(6) 0.8423(9) 0.4997(2) 0.1556 0.3370 Uani D U 3 1
C750 C 0.4265(7) 0.8536(13) 0.4849(3) 0.1595 0.3370 Uani D U 3 1
C761 C 0.3884(5) 0.7934(15) 0.4908(3) 0.1687 0.3370 Uani D U 3 1
C770 C 0.4081(3) 0.7215(14) 0.5106(4) 0.1631 0.3370 Uani D U 3 1
C781 C 0.4682(4) 0.7089(10) 0.5256(4) 0.1576 0.3370 Uani D U 3 1
C921 C 0.5325(2) 0.8945(3) 0.6061(2) 0.0599 0.7340 Uani D U 2 2
C931 C 0.5434(3) 0.9716(3) 0.5938(2) 0.0737 0.7340 Uani D U 2 2
C941 C 0.4984(4) 1.0256(3) 0.5817(2) 0.0817 0.7340 Uani D U 2 2
C951 C 0.4421(3) 1.0017(4) 0.5814(2) 0.0857 0.7340 Uani D U 2 2
C961 C 0.4309(2) 0.9242(5) 0.5929(2) 0.0785 0.7340 Uani D U 2 2
C911 C 0.47607(19) 0.8701(4) 0.6052(3) 0.0691 0.7340 Uani D U 2 2
C920 C 0.5332(5) 0.9056(7) 0.6182(3) 0.0812 0.2660 Uani D U 2 1
C930 C 0.5426(8) 0.9830(7) 0.6048(2) 0.0819 0.2660 Uani D U 2 1
C940 C 0.4971(10) 1.0373(8) 0.5958(3) 0.0863 0.2660 Uani D U 2 1
C950 C 0.4423(9) 1.0142(11) 0.6007(3) 0.0953 0.2660 Uani D U 2 1
C960 C 0.4329(6) 0.9370(12) 0.6142(3) 0.0944 0.2660 Uani D U 2 1
C910 C 0.4784(5) 0.8825(9) 0.6232(3) 0.0891 0.2660 Uani D U 2 1
N851 N 0.5241(2) 0.7416(3) 0.6296(2) 0.0781 0.7340 Uani D U 2 2
C861 C 0.5214(3) 0.6605(3) 0.6426(2) 0.0887 0.7340 Uani D U 2 2
C871 C 0.4679(3) 0.6257(4) 0.6447(2) 0.0941 0.7340 Uani D U 2 2
C881 C 0.4169(3) 0.6715(5) 0.6336(2) 0.0933 0.7340 Uani D U 2 2
C891 C 0.4194(2) 0.7522(5) 0.6204(2) 0.0859 0.7340 Uani D U 2 2
C901 C 0.47280(18) 0.7873(4) 0.6184(3) 0.0759 0.7340 Uani D U 2 2
N850 N 0.5283(5) 0.7543(7) 0.6455(3) 0.0898 0.2660 Uani D U 2 1
C900 C 0.4769(4) 0.8001(9) 0.6376(3) 0.0925 0.2660 Uani D U 2 1
C890 C 0.4251(5) 0.7658(13) 0.6443(3) 0.0961 0.2660 Uani D U 2 1
C880 C 0.4243(7) 0.6855(13) 0.6586(3) 0.0996 0.2660 Uani D U 2 1
C870 C 0.4753(9) 0.6393(10) 0.6659(3) 0.0944 0.2660 Uani D U 2 1
C860 C 0.5273(7) 0.6735(7) 0.6594(2) 0.0941 0.2660 Uani D U 2 1
H191 H 0.8674 1.0534 0.5864 0.0708 1.0000 Uiso R . . .
H201 H 0.8654 1.1779 0.5545 0.0779 1.0000 Uiso R . . .
H211 H 0.9432 1.2231 0.5266 0.0841 1.0000 Uiso R . . .
H221 H 1.0238 1.1430 0.5311 0.0808 1.0000 Uiso R . . .
H231 H 1.0951 1.0481 0.5329 0.0857 1.0000 Uiso R . . .
H241 H 1.1586 0.9424 0.5337 0.0920 1.0000 Uiso R . . .
H251 H 1.1417 0.8171 0.5617 0.0900 1.0000 Uiso R . . .
H261 H 1.0583 0.7973 0.5899 0.0848 1.0000 Uiso R . . .
H611 H 0.7544 1.2369 0.5113 0.0930 1.0000 Uiso R . . .
H621 H 0.7593 1.3342 0.4582 0.0938 1.0000 Uiso R . . .
H631 H 0.7476 1.2975 0.3861 0.0940 1.0000 Uiso R . . .
H641 H 0.7296 1.1667 0.3634 0.0849 1.0000 Uiso R . . .
H681 H 0.7039 0.8771 0.4683 0.0921 1.0000 Uiso R . . .
H691 H 0.6930 0.8174 0.3992 0.1169 1.0000 Uiso R . . .
H701 H 0.7037 0.8973 0.3392 0.1089 1.0000 Uiso R . . .
H711 H 0.7178 1.0333 0.3477 0.0899 1.0000 Uiso R . . .
H1011 H 0.9358 0.7758 0.7531 0.0809 1.0000 Uiso R . . .
H1021 H 0.9839 0.7874 0.8258 0.0968 1.0000 Uiso R . . .
H1031 H 1.0243 0.6726 0.8628 0.1039 1.0000 Uiso R . . .
H1041 H 1.0044 0.5490 0.8316 0.0938 1.0000 Uiso R . . .
H1051 H 0.9813 0.4358 0.7974 0.0971 1.0000 Uiso R . . .
H1061 H 0.9533 0.3191 0.7574 0.1178 1.0000 Uiso R . . .
H1071 H 0.8984 0.3253 0.6871 0.1110 1.0000 Uiso R . . .
H1081 H 0.8755 0.4499 0.6533 0.1020 1.0000 Uiso R . . .
H1131 H 0.7191 0.5054 0.6139 0.1169 1.0000 Uiso R . . .
H1141 H 0.7083 0.3660 0.6011 0.1477 1.0000 Uiso R . . .
H1151 H 0.7326 0.2765 0.6597 0.1630 1.0000 Uiso R . . .
H1161 H 0.7757 0.3233 0.7288 0.1330 1.0000 Uiso R . . .
H1171 H 0.8169 0.3802 0.7933 0.1111 1.0000 Uiso R . . .
H1181 H 0.8562 0.4463 0.8557 0.1150 1.0000 Uiso R . . .
H1191 H 0.8609 0.5826 0.8592 0.1101 1.0000 Uiso R . . .
H1201 H 0.8248 0.6603 0.7974 0.1009 1.0000 Uiso R . . .
H1251 H 0.6378 1.0878 0.6561 0.1120 1.0000 Uiso R . . .
H1261 H 0.5597 1.1326 0.6875 0.1477 1.0000 Uiso R . . .
H1271 H 0.5818 1.2060 0.7537 0.1769 1.0000 Uiso R . . .
H1281 H 0.6748 1.2207 0.7889 0.1619 1.0000 Uiso R . . .
H1291 H 0.7693 1.2357 0.8181 0.1212 1.0000 Uiso R . . .
H1301 H 0.8670 1.2455 0.8422 0.1358 1.0000 Uiso R . . .
H1311 H 0.9302 1.1954 0.8037 0.1151 1.0000 Uiso R . . .
H1321 H 0.8966 1.1271 0.7380 0.0960 1.0000 Uiso R . . .
H1371 H 0.9113 0.9242 0.7574 0.0801 1.0000 Uiso R . . .
H1381 H 0.9869 0.9625 0.8134 0.0899 1.0000 Uiso R . . .
H1391 H 0.9671 1.0223 0.8755 0.1080 1.0000 Uiso R . . .
H1401 H 0.8731 1.0395 0.8832 0.1009 1.0000 Uiso R . . .
H1411 H 0.7791 1.0410 0.8871 0.1068 1.0000 Uiso R . . .
H1421 H 0.6808 1.0347 0.8864 0.1279 1.0000 Uiso R . . .
H1431 H 0.6155 1.0029 0.8229 0.1189 1.0000 Uiso R . . .
H1441 H 0.6484 0.9549 0.7621 0.1079 1.0000 Uiso R . . .
H4301 H 0.8947 0.6127 0.5466 0.1181 0.3803 Uiso DR . 1 2
H4401 H 0.9910 0.6013 0.5384 0.1221 0.3803 Uiso DR . 1 2
H4501 H 1.0129 0.6158 0.4689 0.1229 0.3803 Uiso DR . 1 2
H4601 H 0.9397 0.6421 0.4092 0.1240 0.3803 Uiso DR . 1 2
H4311 H 0.9203 0.6320 0.5632 0.1100 0.6197 Uiso DR . 1 1
H4411 H 1.0190 0.6163 0.5659 0.1141 0.6197 Uiso DR . 1 1
H4511 H 1.0559 0.6255 0.5020 0.1181 0.6197 Uiso DR . 1 1
H4611 H 0.9935 0.6527 0.4363 0.1171 0.6197 Uiso DR . 1 1
H4701 H 0.8607 0.6677 0.3570 0.1241 0.3803 Uiso DR . 1 2
H4801 H 0.7756 0.6930 0.3065 0.1261 0.3803 Uiso DR . 1 2
H4901 H 0.6878 0.6999 0.3290 0.1200 0.3803 Uiso DR . 1 2
H5001 H 0.6848 0.6806 0.4025 0.1170 0.3803 Uiso DR . 1 2
H4711 H 0.9234 0.6805 0.3769 0.1220 0.6197 Uiso DR . 1 1
H4811 H 0.8478 0.7072 0.3190 0.1270 0.6197 Uiso DR . 1 1
H4911 H 0.7534 0.7181 0.3307 0.1229 0.6197 Uiso DR . 1 1
H5011 H 0.7360 0.7025 0.4008 0.1222 0.6197 Uiso DR . 1 1
H8111 H 0.6295 0.5596 0.5717 0.1081 0.6630 Uiso DR . 3 2
H8211 H 0.5828 0.4379 0.5785 0.1210 0.6630 Uiso DR . 3 2
H8311 H 0.4837 0.4279 0.5563 0.1280 0.6630 Uiso DR . 3 2
H8411 H 0.4295 0.5400 0.5277 0.1231 0.6630 Uiso DR . 3 2
H8101 H 0.6213 0.5673 0.5883 0.1521 0.3370 Uiso DR . 3 1
H8201 H 0.5691 0.4547 0.6022 0.1529 0.3370 Uiso DR . 3 1
H8301 H 0.4693 0.4540 0.5817 0.1530 0.3370 Uiso DR . 3 1
H8401 H 0.4205 0.5661 0.5474 0.1490 0.3370 Uiso DR . 3 1
H7411 H 0.5078 0.8784 0.4978 0.1008 0.6630 Uiso DR . 3 2
H7511 H 0.4070 0.8897 0.4722 0.1019 0.6630 Uiso DR . 3 2
H7601 H 0.3481 0.7795 0.4734 0.1030 0.6630 Uiso DR . 3 2
H7711 H 0.3864 0.6574 0.4999 0.1020 0.6630 Uiso DR . 3 2
H7401 H 0.5131 0.8830 0.4970 0.1359 0.3370 Uiso DR . 3 1
H7501 H 0.4131 0.9025 0.4720 0.1360 0.3370 Uiso DR . 3 1
H7611 H 0.3488 0.8019 0.4805 0.1410 0.3370 Uiso DR . 3 1
H7701 H 0.3813 0.6816 0.5137 0.1410 0.3370 Uiso DR . 3 1
H9311 H 0.5814 0.9878 0.5943 0.0871 0.7340 Uiso DR . 2 2
H9411 H 0.5059 1.0783 0.5738 0.0970 0.7340 Uiso DR . 2 2
H9511 H 0.4115 1.0384 0.5729 0.1010 0.7340 Uiso DR . 2 2
H9611 H 0.3928 0.9076 0.5927 0.0930 0.7340 Uiso DR . 2 2
H9301 H 0.5794 0.9989 0.6016 0.0900 0.2660 Uiso DR . 2 1
H9401 H 0.5034 1.0896 0.5867 0.0939 0.2660 Uiso DR . 2 1
H9501 H 0.4115 1.0509 0.5945 0.1030 0.2660 Uiso DR . 2 1
H9601 H 0.3959 0.9212 0.6176 0.1040 0.2660 Uiso DR . 2 1
H8611 H 0.5552 0.6292 0.6504 0.1039 0.7340 Uiso DR . 2 2
H8711 H 0.4660 0.5718 0.6533 0.1102 0.7340 Uiso DR . 2 2
H8811 H 0.3816 0.6483 0.6352 0.1080 0.7340 Uiso DR . 2 2
H8911 H 0.3854 0.7828 0.6132 0.1000 0.7340 Uiso DR . 2 2
H8901 H 0.3911 0.7963 0.6397 0.1050 0.2660 Uiso DR . 2 1
H8801 H 0.3900 0.6623 0.6628 0.1069 0.2660 Uiso DR . 2 1
H8701 H 0.4749 0.5861 0.6755 0.1030 0.2660 Uiso DR . 2 1
H8601 H 0.5611 0.6426 0.6643 0.1039 0.2660 Uiso DR . 2 1

loop_
_atom_site_aniso_label
_atom_site_aniso_U_11
_atom_site_aniso_U_22
_atom_site_aniso_U_33
_atom_site_aniso_U_23
_atom_site_aniso_U_13
_atom_site_aniso_U_12
Pd1 0.0466(4) 0.0824(7) 0.0448(4) 0.0064(4) 0.0154(3) 0.0015(4)
Pd2 0.0549(5) 0.0686(6) 0.0537(5) 0.0006(4) 0.0181(4) -0.0016(4)
S3 0.0429(12) 0.0801(18) 0.0473(14) 0.0015(14) 0.0101(11) -0.0066(12)
C4 0.028(3) 0.082(2) 0.042(4) 0.011(4) 0.004(2) 0.005(3)
N5 0.037(3) 0.078(3) 0.037(3) 0.005(3) 0.005(2) 0.001(3)
C6 0.036(3) 0.078(2) 0.036(4) 0.008(3) 0.001(2) 0.001(3)
S7 0.0448(14) 0.0897(15) 0.0508(15) 0.0212(13) 0.0126(11) 0.0080(14)
Pd8 0.0399(4) 0.0790(6) 0.0657(5) 0.0311(5) 0.0049(4) 0.0061(4)
Pd9 0.0378(4) 0.0833(7) 0.0557(5) 0.0183(5) 0.0016(3) 0.0073(4)
N10 0.037(3) 0.082(2) 0.035(3) 0.011(2) 0.001(2) 0.006(2)
C11 0.039(3) 0.080(3) 0.033(4) 0.007(4) 0.003(2) 0.006(3)
N12 0.048(3) 0.081(3) 0.035(3) 0.011(3) 0.011(2) 0.006(3)
Pd13 0.0360(4) 0.0904(7) 0.0392(4) 0.0044(4) 0.0071(3) -0.0008(4)
S14 0.0401(13) 0.0907(17) 0.0533(15) 0.0060(14) 0.0109(11) 0.0080(13)
N15 0.047(3) 0.117(4) 0.047(4) 0.003(4) 0.015(3) 0.002(3)
C16 0.032(3) 0.118(4) 0.037(4) -0.005(4) -0.002(3) -0.016(3)
C17 0.038(3) 0.104(4) 0.033(4) 0.002(4) 0.003(3) -0.019(3)
C18 0.036(3) 0.084(3) 0.016(3) -0.007(3) 0.000(2) -0.016(2)
C19 0.046(3) 0.094(5) 0.038(4) 0.012(4) 0.006(3) -0.005(3)
C20 0.051(4) 0.092(5) 0.049(5) 0.013(4) -0.002(4) -0.011(4)
C21 0.065(4) 0.092(5) 0.050(5) 0.008(5) 0.005(4) -0.022(3)
C22 0.049(4) 0.105(5) 0.047(5) 0.005(4) 0.002(4) -0.029(3)
C23 0.039(3) 0.136(5) 0.040(5) -0.009(5) 0.006(3) -0.014(4)
C24 0.041(4) 0.147(6) 0.041(5) -0.011(5) 0.001(4) -0.006(4)
C25 0.037(3) 0.144(5) 0.040(5) -0.008(5) 0.000(3) 0.003(4)
C26 0.042(4) 0.129(5) 0.041(5) -0.008(5) 0.004(3) 0.007(4)
S27 0.0576(15) 0.091(2) 0.0647(14) 0.0007(15) 0.0045(13) 0.0075(16)
C28 0.056(3) 0.084(6) 0.061(2) 0.022(5) 0.001(2) -0.001(4)
N29 0.046(3) 0.060(4) 0.061(2) 0.021(3) -0.003(2) -0.003(3)
C30 0.051(3) 0.080(6) 0.062(2) 0.008(5) -0.015(2) 0.004(4)
S31 0.0419(13) 0.085(2) 0.095(2) 0.0364(19) 0.0040(13) 0.0036(12)
N34 0.0666(18) 0.087(4) 0.064(2) 0.010(4) -0.018(2) 0.007(3)
C35 0.102(3) 0.112(7) 0.057(2) 0.017(4) -0.006(2) 0.032(5)
N36 0.093(3) 0.113(6) 0.0628(17) 0.025(4) 0.0044(19) 0.026(4)
S51 0.0574(15) 0.0867(19) 0.0686(17) 0.0169(15) -0.0184(14) -0.0011(14)
C52 0.040(4) 0.075(4) 0.060(2) 0.021(3) -0.006(3) 0.001(3)
N53 0.034(2) 0.073(4) 0.061(2) 0.019(3) -0.002(3) 0.001(2)
C54 0.032(3) 0.073(5) 0.059(2) 0.017(3) 0.003(3) 0.003(3)
N55 0.041(3) 0.057(4) 0.056(2) 0.011(2) 0.004(3) 0.008(2)
C56 0.029(4) 0.066(4) 0.059(2) 0.012(3) 0.010(3) 0.007(3)
N57 0.049(4) 0.064(4) 0.059(3) 0.014(2) 0.006(3) 0.005(3)
Pd58 0.0546(5) 0.0681(6) 0.0593(5) 0.0175(4) 0.0078(4) 0.0053(4)
S59 0.0535(15) 0.0673(18) 0.0657(14) 0.0124(13) 0.0113(13) -0.0031(14)
N60 0.072(4) 0.077(3) 0.068(3) 0.018(2) 0.009(4) -0.007(5)
C61 0.075(5) 0.078(4) 0.080(4) 0.017(3) 0.019(5) -0.013(5)
C62 0.070(5) 0.083(5) 0.086(4) 0.027(4) 0.020(5) 0.002(5)
C63 0.069(5) 0.086(4) 0.083(4) 0.032(4) 0.018(5) 0.009(5)
C64 0.048(4) 0.092(4) 0.074(4) 0.030(3) 0.009(5) 0.003(5)
C65 0.035(4) 0.081(3) 0.064(3) 0.022(2) 0.008(4) 0.009(4)
C66 0.035(4) 0.084(3) 0.062(3) 0.015(3) 0.008(4) 0.010(4)
C67 0.022(3) 0.068(3) 0.066(3) 0.012(2) 0.009(4) 0.013(4)
C68 0.079(5) 0.069(3) 0.085(4) 0.004(3) 0.015(5) 0.012(5)
C69 0.113(6) 0.089(5) 0.095(5) -0.010(3) 0.028(6) 0.003(6)
C70 0.083(5) 0.105(5) 0.089(5) -0.008(4) 0.022(6) 0.004(6)
C71 0.050(4) 0.104(4) 0.070(4) 0.003(4) 0.014(5) 0.006(5)
S72 0.0382(12) 0.086(2) 0.0619(14) 0.0158(15) 0.0139(10) 0.0009(13)
N97 0.078(5) 0.085(2) 0.081(4) 0.020(3) 0.011(4) 0.008(5)
C98 0.049(4) 0.096(3) 0.079(4) 0.032(3) 0.020(4) 0.022(5)
C99 0.042(4) 0.102(3) 0.055(3) 0.036(3) 0.019(3) 0.015(4)
C100 0.021(3) 0.091(3) 0.050(3) 0.030(2) 0.006(3) -0.002(4)
C101 0.050(4) 0.099(4) 0.052(4) 0.022(3) 0.002(4) -0.008(5)
C102 0.066(5) 0.115(5) 0.057(4) 0.021(4) -0.010(4) -0.002(6)
C103 0.066(5) 0.128(5) 0.061(5) 0.036(4) -0.003(5) -0.001(6)
C104 0.060(5) 0.121(5) 0.056(4) 0.039(4) 0.012(4) 0.022(5)
C105 0.058(5) 0.100(4) 0.095(5) 0.039(4) 0.035(4) 0.028(5)
C106 0.079(5) 0.097(4) 0.128(6) 0.034(5) 0.040(5) 0.017(6)
C107 0.065(5) 0.085(4) 0.134(6) 0.022(5) 0.033(5) 0.004(5)
C108 0.044(4) 0.082(3) 0.129(6) 0.014(4) 0.006(5) -0.001(5)
N109 0.070(4) 0.105(3) 0.073(2) 0.043(2) 0.019(4) 0.014(5)
C110 0.048(4) 0.103(3) 0.085(3) 0.052(3) 0.030(4) 0.024(5)
C111 0.048(4) 0.086(3) 0.099(4) 0.053(3) 0.016(4) 0.011(5)
C112 0.042(4) 0.075(2) 0.085(3) 0.042(2) 0.013(4) 0.005(4)
C113 0.101(6) 0.072(4) 0.107(4) 0.034(4) -0.019(6) -0.008(6)
C114 0.129(6) 0.073(4) 0.141(6) 0.043(4) -0.049(7) -0.025(6)
C115 0.169(6) 0.079(5) 0.144(6) 0.052(4) -0.017(7) -0.016(7)
C116 0.107(6) 0.086(3) 0.129(5) 0.061(4) -0.002(6) -0.006(6)
C117 0.078(5) 0.117(5) 0.089(4) 0.060(4) 0.033(5) 0.030(6)
C118 0.076(5) 0.138(5) 0.080(4) 0.063(4) 0.034(5) 0.019(6)
C119 0.074(5) 0.140(5) 0.069(4) 0.056(4) 0.027(4) 0.005(6)
C120 0.074(5) 0.124(5) 0.062(3) 0.040(3) 0.025(4) 0.026(5)
N121 0.099(3) 0.077(6) 0.085(5) -0.023(4) 0.019(3) -0.007(5)
C122 0.137(3) 0.056(6) 0.077(5) -0.002(4) 0.039(4) 0.000(6)
C123 0.122(3) 0.058(6) 0.105(5) -0.007(4) 0.064(4) 0.003(5)
C124 0.079(2) 0.044(5) 0.086(5) 0.013(4) 0.051(3) -0.001(4)
C125 0.073(3) 0.100(7) 0.123(6) 0.001(5) 0.048(4) 0.012(5)
C126 0.095(4) 0.127(8) 0.179(7) 0.009(6) 0.083(5) 0.020(6)
C127 0.145(3) 0.158(8) 0.182(7) -0.008(6) 0.109(5) 0.048(7)
C128 0.165(4) 0.115(7) 0.154(7) -0.027(6) 0.087(5) 0.044(7)
C129 0.179(4) 0.060(6) 0.074(5) -0.004(4) 0.043(5) -0.001(6)
C130 0.186(4) 0.073(7) 0.076(6) -0.007(5) 0.010(5) 0.003(7)
C131 0.143(4) 0.074(7) 0.064(5) 0.002(5) -0.002(4) -0.023(6)
C132 0.106(3) 0.067(6) 0.065(5) 0.002(4) 0.002(4) -0.019(5)
N133 0.071(3) 0.126(7) 0.077(4) -0.019(5) 0.031(3) 0.008(5)
C134 0.089(3) 0.070(6) 0.063(4) -0.006(4) 0.036(3) -0.002(5)
C135 0.083(3) 0.077(6) 0.042(4) 0.002(4) 0.022(3) -0.006(5)
C136 0.057(2) 0.041(5) 0.036(3) 0.013(3) 0.012(2) -0.001(4)
C137 0.056(3) 0.102(7) 0.045(4) 0.009(4) 0.011(3) -0.002(5)
C138 0.058(4) 0.103(7) 0.060(5) 0.011(5) 0.007(3) -0.012(5)
C139 0.090(3) 0.114(7) 0.057(5) -0.002(5) -0.005(4) -0.006(6)
C140 0.102(3) 0.100(7) 0.052(5) -0.016(5) 0.014(4) -0.010(6)
C141 0.112(4) 0.097(7) 0.076(5) -0.009(5) 0.049(4) 0.013(6)
C142 0.116(4) 0.123(7) 0.104(5) -0.022(6) 0.063(4) 0.007(7)
C143 0.098(4) 0.118(7) 0.098(5) 0.001(6) 0.056(3) 0.023(6)
C144 0.075(3) 0.113(7) 0.099(5) -0.012(6) 0.046(4) 0.012(6)
S380 0.084(2) 0.132(6) 0.060(3) 0.020(4) 0.001(2) 0.005(5)
S381 0.112(2) 0.109(4) 0.0533(19) 0.006(3) -0.008(2) 0.033(3)
Pd370 0.0874(17) 0.105(3) 0.0681(14) 0.0051(17) 0.0009(16) 0.013(2)
Pd371 0.1133(13) 0.1078(17) 0.0463(9) 0.0008(10) 0.0032(10) 0.0323(14)
C420 0.095(2) 0.110(5) 0.086(3) -0.010(5) 0.015(3) 0.019(5)
C430 0.088(3) 0.120(6) 0.095(4) -0.014(6) 0.011(3) 0.017(6)
C440 0.093(3) 0.122(6) 0.105(4) -0.014(6) 0.022(4) 0.012(6)
C450 0.105(4) 0.115(6) 0.105(5) -0.015(6) 0.024(4) 0.005(6)
C460 0.108(3) 0.115(6) 0.103(4) -0.015(6) 0.027(3) 0.010(6)
C410 0.108(3) 0.110(5) 0.090(3) -0.015(5) 0.023(3) 0.017(5)
C421 0.114(2) 0.100(5) 0.067(3) 0.002(5) 0.018(2) 0.021(5)
C431 0.105(3) 0.108(6) 0.075(4) 0.002(5) 0.012(3) 0.015(6)
C441 0.104(3) 0.110(6) 0.087(4) 0.004(6) 0.021(4) 0.000(6)
C451 0.116(4) 0.109(6) 0.091(5) 0.008(6) 0.027(3) -0.003(6)
C461 0.122(3) 0.104(6) 0.087(4) 0.005(6) 0.027(3) -0.002(6)
C411 0.126(3) 0.103(5) 0.073(3) 0.001(5) 0.025(3) 0.013(5)
N390 0.108(3) 0.109(5) 0.069(2) -0.005(5) 0.013(3) 0.020(5)
C400 0.116(3) 0.111(5) 0.081(3) -0.015(5) 0.024(3) 0.021(5)
C470 0.128(4) 0.116(6) 0.081(4) -0.016(6) 0.026(3) 0.020(6)
C480 0.133(4) 0.114(6) 0.083(4) -0.022(6) 0.020(4) 0.020(6)
C490 0.131(4) 0.112(6) 0.067(4) -0.017(6) 0.014(4) 0.022(6)
C500 0.120(3) 0.111(6) 0.065(4) -0.011(6) 0.005(3) 0.023(6)
N391 0.135(3) 0.117(5) 0.058(2) 0.007(4) 0.017(2) 0.028(5)
C401 0.137(3) 0.110(5) 0.068(3) -0.002(5) 0.023(3) 0.021(5)
C471 0.143(4) 0.115(6) 0.070(4) 0.000(5) 0.027(3) 0.023(6)
C481 0.146(4) 0.121(6) 0.075(4) 0.003(6) 0.023(4) 0.029(6)
C491 0.151(4) 0.120(6) 0.058(3) 0.001(5) 0.027(4) 0.035(6)
C501 0.145(4) 0.125(6) 0.053(3) 0.009(5) 0.016(3) 0.036(6)
Pd330 0.0749(11) 0.0635(11) 0.0632(10) 0.0057(9) -0.0339(9) 0.0053(9)
Pd331 0.0494(16) 0.128(3) 0.198(5) 0.070(3) -0.062(3) -0.035(2)
Pd320 0.0359(7) 0.0640(11) 0.0710(11) 0.0145(8) -0.0054(7) -0.0034(6)
Pd321 0.0277(19) 0.108(3) 0.111(4) 0.052(3) 0.003(3) 0.0067(18)
C801 0.091(3) 0.066(3) 0.060(4) -0.007(4) -0.037(4) -0.006(2)
C811 0.110(4) 0.060(4) 0.078(5) -0.009(5) -0.040(5) -0.004(3)
C821 0.118(4) 0.072(4) 0.097(6) -0.006(5) -0.036(5) -0.016(4)
C831 0.117(4) 0.084(4) 0.107(6) 0.002(5) -0.032(6) -0.014(4)
C841 0.110(4) 0.084(4) 0.103(6) 0.006(5) -0.030(5) -0.019(3)
C791 0.091(3) 0.080(4) 0.082(5) 0.002(4) -0.026(5) -0.010(3)
C790 0.085(3) 0.150(4) 0.208(5) 0.054(5) -0.053(5) -0.055(3)
C800 0.086(3) 0.132(4) 0.204(5) 0.067(4) -0.057(5) -0.047(3)
C810 0.120(4) 0.129(5) 0.212(6) 0.072(5) -0.052(6) -0.042(4)
C820 0.124(4) 0.140(5) 0.212(6) 0.063(5) -0.046(6) -0.054(4)
C830 0.124(4) 0.155(5) 0.212(6) 0.050(5) -0.048(6) -0.053(4)
C840 0.108(4) 0.152(5) 0.209(6) 0.052(5) -0.046(6) -0.063(4)
N730 0.068(2) 0.087(3) 0.081(5) 0.019(4) -0.023(4) -0.002(2)
C741 0.061(3) 0.095(4) 0.077(5) 0.026(5) -0.015(5) 0.004(3)
C751 0.061(3) 0.102(5) 0.076(5) 0.026(5) -0.018(5) -0.004(4)
C760 0.072(4) 0.102(5) 0.076(5) 0.019(5) -0.012(5) -0.008(3)
C771 0.074(3) 0.098(4) 0.077(5) 0.014(5) -0.012(5) -0.010(4)
C780 0.078(3) 0.090(4) 0.080(5) 0.013(4) -0.025(5) -0.010(3)
N731 0.055(2) 0.147(4) 0.207(5) 0.064(4) -0.063(5) -0.028(3)
C740 0.068(3) 0.153(5) 0.205(6) 0.061(5) -0.067(6) -0.013(4)
C750 0.067(4) 0.164(5) 0.206(6) 0.052(6) -0.070(6) -0.020(4)
C761 0.083(4) 0.174(5) 0.211(6) 0.043(6) -0.060(6) -0.033(4)
C770 0.069(3) 0.171(5) 0.213(6) 0.043(5) -0.057(6) -0.040(4)
C781 0.067(3) 0.159(4) 0.211(5) 0.052(5) -0.057(5) -0.045(3)
C921 0.037(2) 0.083(3) 0.056(4) 0.024(4) 0.003(4) 0.006(2)
C931 0.054(3) 0.081(4) 0.081(5) 0.028(5) 0.003(5) 0.008(3)
C941 0.057(4) 0.094(4) 0.090(5) 0.029(5) 0.004(5) 0.015(3)
C951 0.059(3) 0.108(4) 0.087(5) 0.025(5) 0.009(5) 0.012(4)
C961 0.048(3) 0.105(4) 0.081(5) 0.018(5) 0.011(5) 0.014(3)
C911 0.039(3) 0.098(4) 0.070(5) 0.017(4) 0.008(4) 0.004(3)
C920 0.038(3) 0.111(4) 0.091(5) 0.039(5) 0.004(5) 0.014(3)
C930 0.054(4) 0.107(4) 0.081(6) 0.035(5) 0.005(6) 0.017(4)
C940 0.057(4) 0.112(5) 0.086(6) 0.029(6) 0.005(6) 0.022(4)
C950 0.060(4) 0.127(5) 0.097(6) 0.025(6) 0.011(6) 0.017(4)
C960 0.050(4) 0.127(5) 0.103(6) 0.026(6) 0.010(6) 0.019(4)
C910 0.040(3) 0.124(4) 0.102(5) 0.032(5) 0.009(5) 0.011(3)
N851 0.044(2) 0.084(3) 0.102(5) 0.019(4) 0.006(4) -0.009(2)
C861 0.060(3) 0.085(4) 0.117(6) 0.020(5) 0.009(5) -0.019(3)
C871 0.058(4) 0.095(4) 0.125(6) 0.016(5) 0.006(5) -0.020(3)
C881 0.060(3) 0.097(5) 0.116(6) 0.004(5) 0.000(5) -0.017(4)
C891 0.047(3) 0.100(4) 0.106(6) 0.005(5) 0.003(5) -0.015(3)
C901 0.041(3) 0.095(4) 0.087(5) 0.011(4) 0.001(4) -0.007(3)
N850 0.040(3) 0.116(4) 0.112(5) 0.044(5) 0.011(4) -0.002(3)
C900 0.040(3) 0.127(4) 0.109(5) 0.034(5) 0.011(5) 0.003(3)
C890 0.046(3) 0.132(5) 0.109(6) 0.033(6) 0.012(5) -0.003(4)
C880 0.058(4) 0.130(5) 0.108(6) 0.032(6) 0.009(6) -0.003(4)
C870 0.052(4) 0.122(5) 0.108(6) 0.037(6) 0.012(6) -0.010(4)
C860 0.054(4) 0.117(4) 0.109(6) 0.044(5) 0.011(6) -0.011(4)

loop_
_atom_type_symbol
_atom_type_scat_dispersion_real
_atom_type_scat_dispersion_imag
_atom_type_scat_Cromer_Mann_a1
_atom_type_scat_Cromer_Mann_b1
_atom_type_scat_Cromer_Mann_a2
_atom_type_scat_Cromer_Mann_b2
_atom_type_scat_Cromer_Mann_a3
_atom_type_scat_Cromer_Mann_b3
_atom_type_scat_Cromer_Mann_a4
_atom_type_scat_Cromer_Mann_b4
_atom_type_scat_Cromer_Mann_c
_atom_type_scat_source
C 0.0030 0.0020 2.3100 20.8439 1.0200 10.2075 1.5886 0.5687 0.8650 51.6512 0.2156 'International Tables Vol C 4.2.6.8 and 6.1.1.4'
H 0.0000 0.0000 0.4930 10.5109 0.3229 26.1257 0.1402 3.1424 0.0408 57.7998 0.0030 'International Tables Vol C 4.2.6.8 and 6.1.1.4'
N 0.0060 0.0030 12.2126 0.0057 3.1322 9.8933 2.0125 28.9975 1.1663 0.5826 -11.5290 'International Tables Vol C 4.2.6.8 and 6.1.1.4'
S 0.1190 0.1160 6.9053 1.4679 5.2034 22.2151 1.4379 0.2536 1.5863 56.1720 0.8669 'International Tables Vol C 4.2.6.8 and 6.1.1.4'
Pd -1.0510 0.9540 19.3319 0.6987 15.5017 7.9893 5.2954 25.2052 0.6058 76.8986 5.2659 'International Tables Vol C 4.2.6.8 and 6.1.1.4'
Cl 0.1420 0.1500 11.4604 0.0104 7.1964 1.1662 6.2556 18.5194 1.6455 47.7784 -9.5574 'International Tables Vol C 4.2.6.8 and 6.1.1.4'

loop_
_geom_angle_atom_site_label_1
_geom_angle_atom_site_label_2
_geom_angle_atom_site_label_3
_geom_angle
_geom_angle_publ_flag
N5 Pd1 S72 92.3(2) yes
N5 Pd1 N133 173.3(3) yes
S72 Pd1 N133 93.0(2) yes
N5 Pd1 C136 94.0(3) yes
S72 Pd1 C136 173.0(2) yes
N133 Pd1 C136 80.5(3) yes
S3 Pd2 N55 89.9(2) yes
S3 Pd2 N121 94.1(3) yes
N55 Pd2 N121 175.3(3) yes
S3 Pd2 C124 173.7(3) yes
N55 Pd2 C124 95.7(3) yes
N121 Pd2 C124 80.4(4) yes
Pd2 S3 C4 109.9(3) yes
S3 C4 N5 122.6(8) yes
S3 C4 N12 119.0(8) yes
N5 C4 N12 118.3(10) yes
C4 N5 Pd1 123.8(7) yes
C4 N5 C6 118.4(9) yes
Pd1 N5 C6 117.1(7) yes
N5 C6 S7 117.2(8) yes
N5 C6 N10 124.0(9) yes
S7 C6 N10 118.7(9) yes
C6 S7 Pd8 110.9(4) yes
S7 Pd8 N29 93.3(3) yes
S7 Pd8 N109 92.2(3) yes
N29 Pd8 N109 173.7(4) yes
S7 Pd8 C112 170.6(3) yes
N29 Pd8 C112 93.5(3) yes
N109 Pd8 C112 81.4(3) yes
N10 Pd9 S27 92.1(2) yes
N10 Pd9 N97 174.0(3) yes
S27 Pd9 N97 92.7(3) yes
N10 Pd9 C100 94.2(3) yes
S27 Pd9 C100 169.0(2) yes
N97 Pd9 C100 81.7(3) yes
C6 N10 Pd9 122.8(7) yes
C6 N10 C11 113.3(9) yes
Pd9 N10 C11 122.9(7) yes
N10 C11 N12 125.9(9) yes
N10 C11 S14 122.9(9) yes
N12 C11 S14 111.2(8) yes
C4 N12 C11 118.9(9) yes
C4 N12 Pd13 142.4(8) yes
C11 N12 Pd13 98.1(6) yes
N12 Pd13 S14 68.2(3) yes
N12 Pd13 N15 167.0(3) yes
S14 Pd13 N15 100.9(2) yes
N12 Pd13 C18 111.4(3) yes
S14 Pd13 C18 173.9(2) yes
N15 Pd13 C18 80.3(3) yes
C11 S14 Pd13 82.2(4) yes
Pd13 N15 C16 114.3(4) yes
Pd13 N15 C26 125.5(4) yes
C16 N15 C26 119.96(5) yes
N15 C16 C17 116.8(5) yes
N15 C16 C23 119.803(19) yes
C17 C16 C23 123.4(5) yes
C16 C17 C18 113.1(5) yes
C16 C17 C22 127.3(5) yes
C18 C17 C22 119.55(7) yes
C17 C18 Pd13 114.6(4) yes
C17 C18 C19 119.754(19) yes
Pd13 C18 C19 125.6(4) yes
C18 C19 C20 120.239(19) yes
C18 C19 H191 120.4 no
C20 C19 H191 119.4 no
C19 C20 C21 120.33(5) yes
C19 C20 H201 119.3 no
C21 C20 H201 120.3 no
C20 C21 C22 120.239(19) yes
C20 C21 H211 119.9 no
C22 C21 H211 119.8 no
C17 C22 C21 119.755(19) yes
C17 C22 H221 119.6 no
C21 C22 H221 120.7 no
C16 C23 C24 119.594(19) yes
C16 C23 H231 121.0 no
C24 C23 H231 119.4 no
C23 C24 C25 121.23(4) yes
C23 C24 H241 119.0 no
C25 C24 H241 119.8 no
C24 C25 C26 119.594(19) yes
C24 C25 H251 120.0 no
C26 C25 H251 120.4 no
N15 C26 C25 119.802(19) yes
N15 C26 H261 120.3 no
C25 C26 H261 119.9 no
Pd9 S27 C28 110.7(4) yes
S27 C28 N29 121.0(8) yes
S27 C28 N36 116.8(10) yes
N29 C28 N36 122.1(10) yes
Pd8 N29 C28 121.9(7) yes
Pd8 N29 C30 117.2(7) yes
C28 N29 C30 120.0(9) yes
N29 C30 S31 117.6(8) yes
N29 C30 N34 118.2(11) yes
S31 C30 N34 124.0(8) yes
C30 S31 Pd321 113.5(5) yes
C30 S31 Pd320 107.1(4) yes
C30 N34 C35 118.6(10) yes
C30 N34 Pd331 117.0(8) yes
C35 N34 Pd331 124.4(8) yes
C30 N34 C35 118.6(10) yes
C30 N34 Pd330 121.4(8) yes
C35 N34 Pd330 119.8(8) yes
N34 C35 N36 123.9(11) yes
N34 C35 S381 128.5(10) yes
N36 C35 S381 107.6(10) yes
N34 C35 N36 123.9(11) yes
N34 C35 S380 106.1(10) yes
N36 C35 S380 126.0(11) yes
C35 N36 C28 117.1(11) yes
C35 N36 Pd371 99.8(8) yes
C28 N36 Pd371 141.6(9) yes
C35 N36 C28 117.1(11) yes
C35 N36 Pd370 83.5(8) yes
C28 N36 Pd370 158.9(9) yes
C52 S51 Pd331 108.2(4) yes
C52 S51 Pd330 111.9(4) yes
S51 C52 N53 121.5(9) yes
S51 C52 N57 115.0(8) yes
N53 C52 N57 123.3(10) yes
C52 N53 C54 120.1(9) yes
C52 N53 Pd321 130.9(7) yes
C54 N53 Pd321 105.0(7) yes
C52 N53 C54 120.1(9) yes
C52 N53 Pd320 122.3(7) yes
C54 N53 Pd320 115.0(7) yes
N53 C54 N55 117.9(9) yes
N53 C54 S72 119.4(8) yes
N55 C54 S72 122.7(8) yes
Pd2 N55 C54 122.1(7) yes
Pd2 N55 C56 118.3(7) yes
C54 N55 C56 119.6(9) yes
N55 C56 N57 122.6(10) yes
N55 C56 S59 125.0(9) yes
N57 C56 S59 112.3(7) yes
C56 N57 C52 116.0(9) yes
C56 N57 Pd58 95.9(6) yes
C52 N57 Pd58 147.7(8) yes
N57 Pd58 S59 69.2(3) yes
N57 Pd58 N60 167.1(3) yes
S59 Pd58 N60 101.0(2) yes
N57 Pd58 C67 110.8(3) yes
S59 Pd58 C67 169.9(2) yes
N60 Pd58 C67 80.4(3) yes
C56 S59 Pd58 82.1(4) yes
Pd58 N60 C61 127.0(4) yes
Pd58 N60 C65 114.4(4) yes
C61 N60 C65 118.37(4) yes
N60 C61 C62 119.871(19) yes
N60 C61 H611 120.2 no
C62 C61 H611 119.9 no
C61 C62 C63 119.771(19) yes
C61 C62 H621 119.7 no
C63 C62 H621 120.5 no
C62 C63 C64 122.32(5) yes
C62 C63 H631 118.8 no
C64 C63 H631 118.9 no
C63 C64 C65 119.770(19) yes
C63 C64 H641 120.2 no
C65 C64 H641 120.0 no
N60 C65 C64 119.870(19) yes
N60 C65 C66 116.6(6) yes
C64 C65 C66 123.5(6) yes
C65 C66 C67 112.2(6) yes
C65 C66 C71 126.8(6) yes
C67 C66 C71 120.99(7) yes
C66 C67 Pd58 115.9(5) yes
C66 C67 C68 119.803(19) yes
Pd58 C67 C68 124.1(5) yes
C67 C68 C69 119.970(19) yes
C67 C68 H681 119.7 no
C69 C68 H681 120.3 no
C68 C69 C70 119.29(8) yes
C68 C69 H691 120.1 no
C70 C69 H691 120.6 no
C69 C70 C71 119.976(19) yes
C69 C70 H701 120.3 no
C71 C70 H701 119.8 no
C66 C71 C70 119.811(19) yes
C66 C71 H711 120.4 no
C70 C71 H711 119.7 no
C54 S72 Pd1 109.2(3) yes
Pd9 N97 C98 112.4(5) yes
Pd9 N97 C108 129.6(5) yes
C98 N97 C108 117.99(7) yes
N97 C98 C99 117.8(6) yes
N97 C98 C105 120.250(19) yes
C99 C98 C105 121.7(6) yes
C98 C99 C100 113.1(6) yes
C98 C99 C104 126.4(6) yes
C100 C99 C104 120.49(7) yes
C99 C100 Pd9 114.9(4) yes
C99 C100 C101 120.160(19) yes
Pd9 C100 C101 124.7(4) yes
C100 C101 C102 120.223(19) yes
C100 C101 H1011 120.7 no
C102 C101 H1011 119.1 no
C101 C102 C103 118.53(8) yes
C101 C102 H1021 121.1 no
C103 C102 H1021 120.4 no
C102 C103 C104 120.221(19) yes
C102 C103 H1031 119.5 no
C104 C103 H1031 120.3 no
C99 C104 C103 120.157(19) yes
C99 C104 H1041 119.5 no
C103 C104 H1041 120.3 no
C98 C105 C106 120.282(19) yes
C98 C105 H1051 119.4 no
C106 C105 H1051 120.3 no
C105 C106 C107 120.86(5) yes
C105 C106 H1061 120.0 no
C107 C106 H1061 119.1 no
C106 C107 C108 120.280(19) yes
C106 C107 H1071 120.2 no
C108 C107 H1071 119.5 no
N97 C108 C107 120.250(19) yes
N97 C108 H1081 120.0 no
C107 C108 H1081 119.7 no
Pd8 N109 C110 113.0(5) yes
Pd8 N109 C120 127.9(5) yes
C110 N109 C120 118.36(5) yes
N109 C110 C111 116.6(7) yes
N109 C110 C117 119.587(19) yes
C111 C110 C117 123.6(7) yes
C110 C111 C112 114.3(7) yes
C110 C111 C116 125.4(7) yes
C112 C111 C116 120.29(8) yes
C111 C112 Pd8 114.2(5) yes
C111 C112 C113 120.158(19) yes
Pd8 C112 C113 125.6(5) yes
C112 C113 C114 120.320(19) yes
C112 C113 H1131 120.2 no
C114 C113 H1131 119.4 no
C113 C114 C115 118.69(6) yes
C113 C114 H1141 120.8 no
C115 C114 H1141 120.5 no
C114 C115 C116 120.319(19) yes
C114 C115 H1151 119.2 no
C116 C115 H1151 120.4 no
C115 C116 C111 120.159(19) yes
C115 C116 H1161 119.3 no
C111 C116 H1161 120.5 no
C110 C117 C118 119.810(19) yes
C110 C117 H1171 120.1 no
C118 C117 H1171 120.1 no
C117 C118 C119 122.80(5) yes
C117 C118 H1181 118.6 no
C119 C118 H1181 118.6 no
C118 C119 C120 119.812(19) yes
C118 C119 H1191 120.4 no
C120 C119 H1191 119.7 no
N109 C120 C119 119.590(19) yes
N109 C120 H1201 120.5 no
C119 C120 H1201 119.9 no
Pd2 N121 C122 114.4(5) yes
Pd2 N121 C132 127.7(5) yes
C122 N121 C132 116.94(8) yes
N121 C122 C123 114.8(7) yes
N121 C122 C129 120.128(19) yes
C123 C122 C129 124.7(7) yes
C122 C123 C124 113.6(7) yes
C122 C123 C128 124.8(7) yes
C124 C123 C128 121.41(10) yes
C123 C124 Pd2 114.8(5) yes
C123 C124 C125 120.038(19) yes
Pd2 C124 C125 124.7(5) yes
C124 C125 C126 120.083(19) yes
C124 C125 H1251 119.2 no
C126 C125 H1251 120.7 no
C125 C126 C127 118.21(10) yes
C125 C126 H1261 120.6 no
C127 C126 H1261 121.2 no
C126 C127 C128 120.078(19) yes
C126 C127 H1271 119.5 no
C128 C127 H1271 120.4 no
C123 C128 C127 120.034(19) yes
C123 C128 H1281 119.9 no
C127 C128 H1281 120.1 no
C122 C129 C130 119.980(19) yes
C122 C129 H1291 118.7 no
C130 C129 H1291 121.3 no
C129 C130 C131 122.73(8) yes
C129 C130 H1301 118.9 no
C131 C130 H1301 118.4 no
C130 C131 C132 119.983(19) yes
C130 C131 H1311 120.2 no
C132 C131 H1311 119.8 no
N121 C132 C131 120.130(19) yes
N121 C132 H1321 120.1 no
C131 C132 H1321 119.8 no
Pd1 N133 C134 113.7(4) yes
Pd1 N133 C144 127.2(4) yes
C134 N133 C144 118.78(9) yes
N133 C134 C135 116.8(6) yes
N133 C134 C141 119.914(19) yes
C135 C134 C141 123.3(6) yes
C134 C135 C136 113.7(6) yes
C134 C135 C140 126.2(6) yes
C136 C135 C140 120.11(5) yes
C135 C136 Pd1 115.1(4) yes
C135 C136 C137 120.008(19) yes
Pd1 C136 C137 124.8(4) yes
C136 C137 C138 120.101(19) yes
C136 C137 H1371 120.4 no
C138 C137 H1371 119.5 no
C137 C138 C139 119.64(5) yes
C137 C138 H1381 120.8 no
C139 C138 H1381 119.5 no
C138 C139 C140 120.099(19) yes
C138 C139 H1391 120.1 no
C140 C139 H1391 119.8 no
C135 C140 C139 120.008(19) yes
C135 C140 H1401 119.9 no
C139 C140 H1401 120.1 no
C134 C141 C142 120.002(19) yes
C134 C141 H1411 119.9 no
C142 C141 H1411 120.1 no
C141 C142 C143 121.18(13) yes
C141 C142 H1421 119.5 no
C143 C142 H1421 119.3 no
C142 C143 C144 120.002(19) yes
C142 C143 H1431 119.9 no
C144 C143 H1431 120.1 no
N133 C144 C143 119.913(19) yes
N133 C144 H1441 120.5 no
C143 C144 H1441 119.5 no
C35 S380 Pd370 69.8(6) yes
C35 S381 Pd371 85.7(5) yes
N36 Pd370 S380 76.4(3) yes
N36 Pd370 C420 106.1(3) yes
S380 Pd370 C420 174.36(9) yes
N36 Pd370 N390 166.3(4) yes
S380 Pd370 N390 99.26(9) yes
C420 Pd370 N390 77.16(7) yes
N36 Pd371 S381 65.7(3) yes
N36 Pd371 C421 117.6(3) yes
S381 Pd371 C421 174.39(9) yes
N36 Pd371 N391 165.1(3) yes
S381 Pd371 N391 99.50(8) yes
C421 Pd371 N391 77.16(7) yes
Pd370 C420 C430 122.03(6) yes
Pd370 C420 C410 118.24(6) yes
C430 C420 C410 119.732(18) yes
C420 C430 C440 119.800(18) yes
C420 C430 H4301 120.0 no
C440 C430 H4301 120.2 no
C430 C440 C450 119.61(4) yes
C430 C440 H4401 120.2 no
C450 C440 H4401 120.2 no
C440 C450 C460 119.793(18) yes
C440 C450 H4501 119.9 no
C460 C450 H4501 120.3 no
C450 C460 C410 119.727(18) yes
C450 C460 H4601 120.1 no
C410 C460 H4601 120.2 no
C460 C410 C420 121.31(4) yes
C460 C410 C400 128.50(6) yes
C420 C410 C400 110.18(6) yes
Pd371 C421 C431 122.10(6) yes
Pd371 C421 C411 118.26(6) yes
C431 C421 C411 119.607(18) yes
C421 C431 C441 119.917(18) yes
C421 C431 H4311 120.4 no
C441 C431 H4311 119.7 no
C431 C441 C451 119.86(3) yes
C431 C441 H4411 120.1 no
C451 C441 H4411 120.1 no
C441 C451 C461 119.924(18) yes
C441 C451 H4511 119.9 no
C461 C451 H4511 120.2 no
C451 C461 C411 119.614(18) yes
C451 C461 H4611 119.7 no
C411 C461 H4611 120.7 no
C421 C411 C461 121.08(3) yes
C421 C411 C401 110.28(6) yes
C461 C411 C401 128.64(6) yes
Pd370 N390 C400 116.04(6) yes
Pd370 N390 C500 123.55(6) yes
C400 N390 C500 120.40(4) yes
C410 C400 N390 118.36(5) yes
C410 C400 C470 121.82(5) yes
N390 C400 C470 119.822(18) yes
C400 C470 C480 119.794(18) yes
C400 C470 H4701 120.2 no
C480 C470 H4701 120.1 no
C470 C480 C490 120.35(3) yes
C470 C480 H4801 120.1 no
C490 C480 H4801 119.5 no
C480 C490 C500 119.802(18) yes
C480 C490 H4901 120.4 no
C500 C490 H4901 119.8 no
C490 C500 N390 119.821(18) yes
C490 C500 H5001 120.2 no
N390 C500 H5001 119.9 no
Pd371 N391 C401 115.94(6) yes
Pd371 N391 C501 123.63(6) yes
C401 N391 C501 120.39(3) yes
C411 C401 N391 118.29(5) yes
C411 C401 C471 121.87(5) yes
N391 C401 C471 119.846(18) yes
C401 C471 C481 119.805(18) yes
C401 C471 H4711 120.5 no
C481 C471 H4711 119.7 no
C471 C481 C491 120.31(3) yes
C471 C481 H4811 119.6 no
C491 C481 H4811 120.1 no
C481 C491 C501 119.798(18) yes
C481 C491 H4911 120.8 no
C501 C491 H4911 119.4 no
C491 C501 N391 119.848(18) yes
C491 C501 H5011 120.1 no
N391 C501 H5011 120.0 no
N34 Pd330 S51 91.4(3) yes
N34 Pd330 C801 94.7(3) yes
S51 Pd330 C801 171.8(2) yes
N34 Pd330 N730 175.0(3) yes
S51 Pd330 N730 93.64(19) yes
C801 Pd330 N730 80.35(7) yes
N34 Pd331 S51 91.3(4) yes
N34 Pd331 C800 96.9(5) yes
S51 Pd331 C800 171.5(4) yes
N34 Pd331 N731 176.1(5) yes
S51 Pd331 N731 91.4(4) yes
C800 Pd331 N731 80.36(8) yes
N53 Pd320 S31 94.3(3) yes
N53 Pd320 C921 91.5(3) yes
S31 Pd320 C921 171.0(2) yes
N53 Pd320 N851 172.4(3) yes
S31 Pd320 N851 93.05(18) yes
C921 Pd320 N851 81.38(7) yes
N53 Pd321 S31 92.3(4) yes
N53 Pd321 C920 95.3(5) yes
S31 Pd321 C920 171.7(4) yes
N53 Pd321 N850 170.8(5) yes
S31 Pd321 N850 90.6(4) yes
C920 Pd321 N850 81.43(8) yes
Pd330 C801 C811 123.98(6) yes
Pd330 C801 C791 116.06(6) yes
C811 C801 C791 119.960(18) yes
C801 C811 C821 120.008(19) yes
C801 C811 H8111 119.5 no
C821 C811 H8111 120.5 no
C811 C821 C831 120.00(4) yes
C811 C821 H8211 119.9 no
C831 C821 H8211 120.1 no
C821 C831 C841 120.006(18) yes
C821 C831 H8311 119.0 no
C841 C831 H8311 121.0 no
C831 C841 C791 119.960(19) yes
C831 C841 H8411 119.6 no
C791 C841 H8411 120.4 no
C841 C791 C801 120.05(4) yes
C841 C791 C780 127.81(7) yes
C801 C791 C780 112.11(6) yes
C800 C790 C840 120.07(4) yes
C800 C790 C781 112.11(6) yes
C840 C790 C781 127.81(6) yes
C790 C800 Pd331 116.04(6) yes
C790 C800 C810 119.965(18) yes
Pd331 C800 C810 123.99(6) yes
C800 C810 C820 120.001(19) yes
C800 C810 H8101 121.1 no
C820 C810 H8101 118.9 no
C810 C820 C830 119.99(4) yes
C810 C820 H8201 121.3 no
C830 C820 H8201 118.7 no
C820 C830 C840 120.001(18) yes
C820 C830 H8301 120.7 no
C840 C830 H8301 119.3 no
C830 C840 C790 119.966(19) yes
C830 C840 H8401 121.0 no
C790 C840 H8401 119.0 no
Pd330 N730 C741 127.38(6) yes
Pd330 N730 C780 113.56(6) yes
C741 N730 C780 119.06(4) yes
N730 C741 C751 119.980(18) yes
N730 C741 H7411 120.3 no
C751 C741 H7411 119.8 no
C741 C751 C760 119.967(18) yes
C741 C751 H7511 120.6 no
C760 C751 H7511 119.4 no
C751 C760 C771 121.04(4) yes
C751 C760 H7601 119.9 no
C771 C760 H7601 119.0 no
C760 C771 C780 119.966(19) yes
C760 C771 H7711 120.4 no
C780 C771 H7711 119.6 no
C791 C780 C771 122.11(6) yes
C791 C780 N730 117.89(6) yes
C771 C780 N730 119.979(18) yes
Pd331 N731 C740 127.37(7) yes
Pd331 N731 C781 113.57(6) yes
C740 N731 C781 119.05(4) yes
N731 C740 C750 119.979(18) yes
N731 C740 H7401 118.9 no
C750 C740 H7401 121.1 no
C740 C750 C761 119.970(18) yes
C740 C750 H7501 119.2 no
C761 C750 H7501 120.8 no
C750 C761 C770 121.04(4) yes
C750 C761 H7611 118.5 no
C770 C761 H7611 120.4 no
C761 C770 C781 119.970(19) yes
C761 C770 H7701 119.1 no
C781 C770 H7701 120.9 no
C790 C781 C770 122.10(6) yes
C790 C781 N731 117.91(6) yes
C770 C781 N731 119.979(18) yes
Pd320 C921 C931 124.61(7) yes
Pd320 C921 C911 115.18(7) yes
C931 C921 C911 119.992(18) yes
C921 C931 C941 120.085(18) yes
C921 C931 H9311 119.9 no
C941 C931 H9311 120.0 no
C931 C941 C951 119.94(4) yes
C931 C941 H9411 120.0 no
C951 C941 H9411 120.1 no
C941 C951 C961 120.083(18) yes
C941 C951 H9511 119.7 no
C961 C951 H9511 120.2 no
C951 C961 C911 119.994(18) yes
C951 C961 H9611 120.4 no
C911 C961 H9611 119.6 no
C961 C911 C921 119.88(4) yes
C961 C911 C901 127.84(6) yes
C921 C911 C901 112.28(6) yes
Pd321 C920 C930 124.69(6) yes
Pd321 C920 C910 115.29(6) yes
C930 C920 C910 120.025(18) yes
C920 C930 C940 120.073(18) yes
C920 C930 H9301 120.3 no
C940 C930 H9301 119.6 no
C930 C940 C950 119.94(4) yes
C930 C940 H9401 120.1 no
C950 C940 H9401 119.9 no
C940 C950 C960 120.072(18) yes
C940 C950 H9501 120.0 no
C960 C950 H9501 120.0 no
C950 C960 C910 120.023(18) yes
C950 C960 H9601 120.3 no
C910 C960 H9601 119.7 no
C960 C910 C920 119.86(4) yes
C960 C910 C900 127.84(7) yes
C920 C910 C900 112.30(6) yes
Pd320 N851 C861 128.56(7) yes
Pd320 N851 C901 111.55(7) yes
C861 N851 C901 119.83(4) yes
N851 C861 C871 119.976(18) yes
N851 C861 H8611 121.0 no
C871 C861 H8611 119.0 no
C861 C871 C881 120.027(19) yes
C861 C871 H8711 120.1 no
C881 C871 H8711 119.8 no
C871 C881 C891 120.16(4) yes
C871 C881 H8811 119.6 no
C891 C881 H8811 120.2 no
C881 C891 C901 120.026(18) yes
C881 C891 H8911 120.2 no
C901 C891 H8911 119.7 no
C911 C901 N851 119.39(6) yes
C911 C901 C891 120.63(6) yes
N851 C901 C891 119.976(18) yes
Pd321 N850 C900 111.57(6) yes
Pd321 N850 C860 128.56(7) yes
C900 N850 C860 119.84(4) yes
C910 C900 N850 119.39(6) yes
C910 C900 C890 120.62(6) yes
N850 C900 C890 119.975(18) yes
C900 C890 C880 120.020(19) yes
C900 C890 H8901 120.2 no
C880 C890 H8901 119.8 no
C890 C880 C870 120.16(4) yes
C890 C880 H8801 120.3 no
C870 C880 H8801 119.5 no
C880 C870 C860 120.020(19) yes
C880 C870 H8701 120.2 no
C860 C870 H8701 119.7 no
N850 C860 C870 119.975(18) yes
N850 C860 H8601 120.2 no
C870 C860 H8601 119.9 no

loop_
_geom_bond_atom_site_label_1
_geom_bond_atom_site_label_2
_geom_bond_distance
_geom_bond_publ_flag
Pd1 N5 2.179(8) yes
Pd1 S72 2.302(3) yes
Pd1 N133 2.016(5) yes
Pd1 C136 2.076(5) yes
Pd2 S3 2.287(3) yes
Pd2 N55 2.203(8) yes
Pd2 N121 1.981(6) yes
Pd2 C124 2.060(6) yes
S3 C4 1.684(12) yes
C4 N5 1.398(12) yes
C4 N12 1.362(12) yes
N5 C6 1.338(12) yes
C6 S7 1.723(10) yes
C6 N10 1.377(12) yes
S7 Pd8 2.293(4) yes
Pd8 N29 2.195(8) yes
Pd8 N109 2.020(5) yes
Pd8 C112 2.057(7) yes
Pd9 N10 2.148(9) yes
Pd9 S27 2.301(3) yes
Pd9 N97 1.985(6) yes
Pd9 C100 2.061(5) yes
N10 C11 1.356(12) yes
C11 N12 1.312(13) yes
C11 S14 1.736(10) yes
N12 Pd13 2.184(8) yes
Pd13 S14 2.319(3) yes
Pd13 N15 1.999(4) yes
Pd13 C18 2.068(5) yes
N15 C16 1.3984(9) yes
N15 C26 1.3983(9) yes
C16 C17 1.448(8) yes
C16 C23 1.3887(8) yes
C17 C18 1.3865(9) yes
C17 C22 1.3865(9) yes
C18 C19 1.3548(8) yes
C19 C20 1.3700(9) yes
C19 H191 0.931 no
C20 C21 1.3701(9) yes
C20 H201 0.927 no
C21 C22 1.3550(8) yes
C21 H211 0.928 no
C22 H221 0.930 no
C23 C24 1.3835(9) yes
C23 H231 0.940 no
C24 C25 1.3837(9) yes
C24 H241 0.924 no
C25 C26 1.3888(8) yes
C25 H251 0.937 no
C26 H261 0.929 no
S27 C28 1.694(11) yes
C28 N29 1.351(13) yes
C28 N36 1.332(13) yes
N29 C30 1.376(12) yes
C30 S31 1.683(12) yes
C30 N34 1.367(13) yes
S31 Pd321 2.375(11) yes
S31 Pd320 2.296(5) yes
N34 C35 1.343(15) yes
N34 Pd331 2.199(12) yes
N34 C35 1.343(15) yes
N34 Pd330 2.192(9) yes
C35 N36 1.343(14) yes
C35 S381 1.767(13) yes
C35 N36 1.343(14) yes
C35 S380 1.739(13) yes
N36 Pd371 2.288(10) yes
N36 Pd370 2.118(11) yes
S51 C52 1.736(11) yes
S51 Pd331 2.297(10) yes
S51 C52 1.736(11) yes
S51 Pd330 2.300(5) yes
C52 N53 1.321(12) yes
C52 N57 1.344(12) yes
N53 C54 1.362(12) yes
N53 Pd321 2.196(13) yes
N53 C54 1.362(12) yes
N53 Pd320 2.201(9) yes
C54 N55 1.375(12) yes
C54 S72 1.675(10) yes
N55 C56 1.328(11) yes
C56 N57 1.358(12) yes
C56 S59 1.729(11) yes
N57 Pd58 2.199(9) yes
Pd58 S59 2.326(3) yes
Pd58 N60 1.979(5) yes
Pd58 C67 2.064(6) yes
N60 C61 1.4151(9) yes
N60 C65 1.4151(9) yes
C61 C62 1.3932(8) yes
C61 H611 0.939 no
C62 C63 1.3615(9) yes
C62 H621 0.935 no
C63 C64 1.3614(9) yes
C63 H631 0.930 no
C64 C65 1.3931(8) yes
C64 H641 0.941 no
C65 C66 1.454(8) yes
C66 C67 1.3705(9) yes
C66 C71 1.3711(9) yes
C67 C68 1.3515(9) yes
C68 C69 1.3916(9) yes
C68 H681 0.931 no
C69 C70 1.3919(9) yes
C69 H691 0.934 no
C70 C71 1.3524(9) yes
C70 H701 0.931 no
C71 H711 0.938 no
N97 C98 1.4232(9) yes
N97 C108 1.4231(9) yes
C98 C99 1.448(9) yes
C98 C105 1.3990(9) yes
C99 C100 1.3623(9) yes
C99 C104 1.3625(9) yes
C100 C101 1.3303(9) yes
C101 C102 1.3884(9) yes
C101 H1011 0.933 no
C102 C103 1.3881(9) yes
C102 H1021 0.931 no
C103 C104 1.3302(9) yes
C103 H1031 0.931 no
C104 H1041 0.927 no
C105 C106 1.3824(9) yes
C105 H1051 0.934 no
C106 C107 1.3823(9) yes
C106 H1061 0.923 no
C107 C108 1.3988(9) yes
C107 H1071 0.936 no
C108 H1081 0.936 no
N109 C110 1.4118(9) yes
N109 C120 1.4120(9) yes
C110 C111 1.457(9) yes
C110 C117 1.4045(8) yes
C111 C112 1.3830(9) yes
C111 C116 1.3831(9) yes
C112 C113 1.3876(9) yes
C113 C114 1.4039(9) yes
C113 H1131 0.943 no
C114 C115 1.4038(9) yes
C114 H1141 0.927 no
C115 C116 1.3875(9) yes
C115 H1151 0.924 no
C116 H1161 0.933 no
C117 C118 1.3469(9) yes
C117 H1171 0.928 no
C118 C119 1.3470(9) yes
C118 H1181 0.922 no
C119 C120 1.4047(8) yes
C119 H1191 0.923 no
C120 H1201 0.930 no
N121 C122 1.4161(9) yes
N121 C132 1.4161(9) yes
C122 C123 1.464(10) yes
C122 C129 1.4062(9) yes
C123 C124 1.3684(10) yes
C123 C128 1.3683(10) yes
C124 C125 1.3155(9) yes
C125 C126 1.4117(10) yes
C125 H1251 0.931 no
C126 C127 1.4113(10) yes
C126 H1261 0.939 no
C127 C128 1.3151(9) yes
C127 H1271 0.925 no
C128 H1281 0.929 no
C129 C130 1.3369(9) yes
C129 H1291 0.934 no
C130 C131 1.3370(9) yes
C130 H1301 0.928 no
C131 C132 1.4064(9) yes
C131 H1311 0.930 no
C132 H1321 0.926 no
N133 C134 1.4111(9) yes
N133 C144 1.4111(9) yes
C134 C135 1.456(8) yes
C134 C141 1.3917(9) yes
C135 C136 1.3698(9) yes
C135 C140 1.3700(9) yes
C136 C137 1.3574(8) yes
C137 C138 1.3752(9) yes
C137 H1371 0.929 no
C138 C139 1.3750(9) yes
C138 H1381 0.928 no
C139 C140 1.3575(8) yes
C139 H1391 0.926 no
C140 H1401 0.936 no
C141 C142 1.3754(9) yes
C141 H1411 0.938 no
C142 C143 1.3755(10) yes
C142 H1421 0.937 no
C143 C144 1.3917(9) yes
C143 H1431 0.933 no
C144 H1441 0.938 no
S380 Pd370 2.326(7) yes
S381 Pd371 2.363(5) yes
Pd370 C420 2.089(5) yes
Pd370 N390 2.017(5) yes
Pd371 C421 2.079(5) yes
Pd371 N391 2.017(4) yes
C420 C430 1.3684(8) yes
C420 C410 1.3766(9) yes
C430 C440 1.3993(9) yes
C430 H4301 0.931 no
C440 C450 1.3993(9) yes
C440 H4401 0.931 no
C450 C460 1.3687(8) yes
C450 H4501 0.929 no
C460 C410 1.3769(9) yes
C460 H4601 0.929 no
C410 C400 1.430(6) yes
C421 C431 1.3704(8) yes
C421 C411 1.3782(9) yes
C431 C441 1.3908(9) yes
C431 H4311 0.932 no
C441 C451 1.3907(9) yes
C441 H4411 0.930 no
C451 C461 1.3702(8) yes
C451 H4511 0.944 no
C461 C411 1.3781(9) yes
C461 H4611 0.926 no
C411 C401 1.422(5) yes
N390 C400 1.3809(9) yes
N390 C500 1.3809(9) yes
C400 C470 1.3877(8) yes
C470 C480 1.3821(9) yes
C470 H4701 0.933 no
C480 C490 1.3820(9) yes
C480 H4801 0.932 no
C490 C500 1.3877(8) yes
C490 H4901 0.932 no
C500 H5001 0.933 no
N391 C401 1.3796(9) yes
N391 C501 1.3798(9) yes
C401 C471 1.3876(8) yes
C471 C481 1.3814(9) yes
C471 H4711 0.929 no
C481 C491 1.3815(9) yes
C481 H4811 0.932 no
C491 C501 1.3875(8) yes
C491 H4911 0.933 no
C501 H5011 0.929 no
Pd330 C801 2.069(4) yes
Pd330 N730 2.019(4) yes
Pd331 C800 2.075(5) yes
Pd331 N731 2.026(5) yes
Pd320 C921 2.049(4) yes
Pd320 N851 2.014(4) yes
Pd321 C920 2.048(5) yes
Pd321 N850 2.016(5) yes
C801 C811 1.3796(8) yes
C801 C791 1.3753(9) yes
C811 C821 1.3756(9) yes
C811 H8111 0.943 no
C821 C831 1.3754(9) yes
C821 H8211 0.934 no
C831 C841 1.3796(8) yes
C831 H8311 0.932 no
C841 C791 1.3756(9) yes
C841 H8411 0.933 no
C791 C780 1.465(5) yes
C790 C800 1.3802(9) yes
C790 C840 1.3804(9) yes
C790 C781 1.469(7) yes
C800 C810 1.3877(8) yes
C810 C820 1.3810(9) yes
C810 H8101 0.934 no
C820 C830 1.3809(9) yes
C820 H8201 0.933 no
C830 C840 1.3877(8) yes
C830 H8301 0.927 no
C840 H8401 0.930 no
N730 C741 1.3998(9) yes
N730 C780 1.3998(9) yes
C741 C751 1.4139(8) yes
C741 H7411 0.927 no
C751 C760 1.3720(9) yes
C751 H7511 0.926 no
C760 C771 1.3720(9) yes
C760 H7601 0.931 no
C771 C780 1.4139(8) yes
C771 H7711 0.929 no
N731 C740 1.4026(9) yes
N731 C781 1.4027(9) yes
C740 C750 1.4106(8) yes
C740 H7401 0.928 no
C750 C761 1.3746(9) yes
C750 H7501 0.929 no
C761 C770 1.3747(9) yes
C761 H7611 0.931 no
C770 C781 1.4105(8) yes
C770 H7701 0.929 no
C921 C931 1.3692(8) yes
C921 C911 1.3800(9) yes
C931 C941 1.3780(9) yes
C931 H9311 0.928 no
C941 C951 1.3781(9) yes
C941 H9411 0.932 no
C951 C961 1.3694(8) yes
C951 H9511 0.937 no
C961 C911 1.3802(9) yes
C961 H9611 0.935 no
C911 C901 1.435(5) yes
C920 C930 1.3755(8) yes
C920 C910 1.3813(9) yes
C930 C940 1.3796(9) yes
C930 H9301 0.928 no
C940 C950 1.3796(9) yes
C940 H9401 0.930 no
C950 C960 1.3755(8) yes
C950 H9501 0.933 no
C960 C910 1.3813(9) yes
C960 H9601 0.934 no
C910 C900 1.437(7) yes
N851 C861 1.4050(9) yes
N851 C901 1.4049(9) yes
C861 C871 1.3954(8) yes
C861 H8611 0.937 no
C871 C881 1.3997(9) yes
C871 H8711 0.935 no
C881 C891 1.3997(9) yes
C881 H8811 0.923 no
C891 C901 1.3955(8) yes
C891 H8911 0.932 no
N850 C900 1.4048(9) yes
N850 C860 1.4049(9) yes
C900 C890 1.3959(8) yes
C890 C880 1.3997(9) yes
C890 H8901 0.932 no
C880 C870 1.3998(9) yes
C880 H8801 0.927 no
C870 C860 1.3959(8) yes
C870 H8701 0.930 no
C860 H8601 0.931 no

loop_
_platon_squeeze_void_nr
_platon_squeeze_void_average_x
_platon_squeeze_void_average_y
_platon_squeeze_void_average_z
_platon_squeeze_void_volume
_platon_squeeze_void_count_electrons
_platon_squeeze_void_content
1 0.824 0.113 0.041 174 81 ' '
2 0.500 -0.025 0.250 744 337 ' '
3 0.500 0.031 0.750 744 332 ' '
4 0.176 -0.114 0.959 174 82 ' '
5 0.170 0.146 0.477 79 42 ' '
6 0.824 0.386 0.541 174 81 ' '
7 0.169 0.354 0.977 79 42 ' '
8 0.176 0.613 0.459 174 82 ' '
9 0.830 0.646 0.023 79 45 ' '
10 0.831 0.854 0.523 79 47 ' '
